data_4038503
loop_
_publ_author_name
'Tambe, Shrikant D.'
'Min, Kwan Hong'
'Iqbal, Naeem'
'Cho, Eun Jin'

_publ_section_title
;
 Distinctive reactivity of <i>N</i>-benzylidene-[1,1'-biphenyl]-2-amines
 under photoredox conditions.
;
_journal_name_full 'Beilstein journal of organic chemistry'
_journal_page_first 1335
_journal_page_last 1342
_journal_paper_doi 10.3762/bjoc.16.114
_journal_volume 16
_journal_year 2020
_chemical_formula_moiety '0.33(C38 H32 N2)'
_chemical_formula_sum 'C11 H10 N O'
_chemical_formula_weight 172.20
_space_group_crystal_system triclinic
_space_group_IT_number 2
_space_group_name_Hall '-P 1'
_space_group_name_H-M_alt 'P -1'
_atom_sites_solution_hydrogens mixed
_atom_sites_solution_primary dual
_audit_creation_date 2019-08-28
_audit_creation_method
;
Olex2 1.2
(compiled 2018.05.29 svn.r3508 for OlexSys, GUI svn.r5506)
;
_cell_angle_alpha 101.392(3)
_cell_angle_beta 102.647(3)
_cell_angle_gamma 100.795(3)
_cell_formula_units_Z 6
_cell_length_a 9.5001(3)
_cell_length_b 10.1630(3)
_cell_length_c 15.8945(6)
_cell_measurement_reflns_used 7858
_cell_measurement_temperature 293(2)
_cell_measurement_theta_max 78.5290
_cell_measurement_theta_min 4.6110
_cell_volume 1424.60(9)
_computing_cell_refinement 'CrysAlisPro 1.171.39.29d (Rigaku OD, 2017)'
_computing_data_collection 'CrysAlisPro 1.171.39.29d (Rigaku OD, 2017)'
_computing_data_reduction 'CrysAlisPro 1.171.39.29d (Rigaku OD, 2017)'
_computing_molecular_graphics 'Olex2 (Dolomanov et al., 2009)'
_computing_publication_material 'Olex2 (Dolomanov et al., 2009)'
_computing_structure_refinement 'ShelXL (Sheldrick, 2015)'
_computing_structure_solution 'ShelXT (Sheldrick, 2015)'
_diffrn_ambient_temperature 293(2)
_diffrn_detector 'CCD plate'
_diffrn_measured_fraction_theta_full 0.997
_diffrn_measured_fraction_theta_max 0.963
_diffrn_measurement_details
;
List of Runs (angles in degrees, time in seconds):

  # Type    Start    End  Width  t~exp~   \w     \q     \k     \f   Frames
--------------------------------------------------------------------------
  1  \w    -10.00  15.00   0.50    1.56    --    0.00  49.00 -97.00   50
  2  \w    -88.00  25.00   0.50    1.56    --    0.00 -49.00 115.00  226
  3  \w     95.00 194.00   0.50    3.86    --  105.20  49.00 -97.00  198
  4  \w     47.00 129.00   0.50    3.86    --  105.20 -49.00 115.00  164
  5  \w    -88.00  26.00   0.50    1.56    --    0.00 -38.00 -90.00  228
  6  \w    -16.00   9.00   0.50    1.56    --    0.00  57.00-180.00   50
  7  \w    -44.00   3.00   0.50    1.56    --    0.00 -57.00  30.00   94
  8  \w    -86.00 -60.00   0.50    1.56    --    0.00 -57.00  30.00   52
  9  \w     78.00 186.00   0.50    3.86    --  105.20  30.00-120.00  216
 10  \w     59.00 105.00   0.50    3.86    --  105.20 -61.00  60.00   92
 11  \w     99.00 135.00   0.50    3.86    --  105.20 -82.00 120.00   72
 12  \w     65.00 125.00   0.50    3.86    --  105.20 -82.00-180.00  120
 13  \w     18.00 119.00   0.50    3.86    --  105.20 -82.00 -60.00  202
 14  \w    104.00 129.00   0.50    3.86    --  105.20  30.00 150.00   50
 15  \w    151.00 188.00   0.50    3.86    --  105.20  30.00 150.00   74
 16  \w     19.00 140.00   0.50    3.86    --  105.20 -82.00  60.00  242
 17  \w     16.00  46.00   0.50    3.86    --  105.20 -77.00-120.00   60
 18  \w    110.00 191.00   0.50    3.86    --  105.20  45.00 -60.00  162
 19  \w     26.00 132.00   0.50    3.86    --  105.20 -30.00 -60.00  212
 20  \w     58.00  83.00   0.50    3.86    --  105.20 -77.00-120.00   50
 21  \w     86.00 112.00   0.50    3.86    --  105.20 -82.00   0.00   52
 22  \w     30.00  56.00   0.50    3.86    --  105.20 -82.00 120.00   52
 23  \w     79.00 104.00   0.50    3.86    --  105.20 -82.00-120.00   50
 24  \w     19.00 131.00   0.50    3.86    --  105.20 -61.00 -60.00  224
;
_diffrn_measurement_device 'four-circle diffractometer'
_diffrn_measurement_device_type 'XtaLAB AFC12 (RINC): Kappa dual home/near'
_diffrn_measurement_method '\w scans'
_diffrn_orient_matrix_type 'CrysAlisPro convention (1999,Acta A55,543-557)'
_diffrn_orient_matrix_UB_11 -0.0796757000
_diffrn_orient_matrix_UB_12 -0.0679575000
_diffrn_orient_matrix_UB_13 0.0608335000
_diffrn_orient_matrix_UB_21 0.1106400000
_diffrn_orient_matrix_UB_22 -0.0927721000
_diffrn_orient_matrix_UB_23 0.0091506000
_diffrn_orient_matrix_UB_31 0.1036101000
_diffrn_orient_matrix_UB_32 0.1102765000
_diffrn_orient_matrix_UB_33 0.0820631000
_diffrn_radiation_monochromator graphite
_diffrn_radiation_probe x-ray
_diffrn_radiation_type CuK\a
_diffrn_radiation_wavelength 1.54184
_diffrn_reflns_av_R_equivalents 0.0740
_diffrn_reflns_av_unetI/netI 0.0779
_diffrn_reflns_Laue_measured_fraction_full 0.997
_diffrn_reflns_Laue_measured_fraction_max 0.963
_diffrn_reflns_limit_h_max 12
_diffrn_reflns_limit_h_min -12
_diffrn_reflns_limit_k_max 12
_diffrn_reflns_limit_k_min -12
_diffrn_reflns_limit_l_max 20
_diffrn_reflns_limit_l_min -15
_diffrn_reflns_number 16105
_diffrn_reflns_point_group_measured_fraction_full 0.997
_diffrn_reflns_point_group_measured_fraction_max 0.963
_diffrn_reflns_theta_full 67.684
_diffrn_reflns_theta_max 79.573
_diffrn_reflns_theta_min 4.573
_diffrn_source 'fine-focus sealed X-ray tube'
_diffrn_source_type 'Enhance (Cu) X-ray Source'
_exptl_absorpt_coefficient_mu 0.620
_exptl_absorpt_correction_T_max 1.00000
_exptl_absorpt_correction_T_min 0.52062
_exptl_absorpt_correction_type multi-scan
_exptl_absorpt_process_details
;
CrysAlisPro 1.171.39.29d (Rigaku Oxford Diffraction, 2017)
Empirical absorption correction using spherical harmonics,
 implemented in SCALE3 ABSPACK scaling algorithm.
;
_exptl_crystal_density_diffrn 1.204
_exptl_crystal_F_000 546
_refine_diff_density_max 0.687
_refine_diff_density_min -0.635
_refine_diff_density_rms 0.063
_refine_ls_extinction_method none
_refine_ls_goodness_of_fit_ref 1.081
_refine_ls_hydrogen_treatment constr
_refine_ls_matrix_type full
_refine_ls_number_parameters 361
_refine_ls_number_reflns 5958
_refine_ls_number_restraints 0
_refine_ls_restrained_S_all 1.081
_refine_ls_R_factor_all 0.0726
_refine_ls_R_factor_gt 0.0650
_refine_ls_shift/su_max 0.005
_refine_ls_shift/su_mean 0.001
_refine_ls_structure_factor_coef Fsqd
_refine_ls_weighting_details 'w=1/[\s^2^(Fo^2^)+(0.1192P)^2^+0.1830P] where P=(Fo^2^+2Fc^2^)/3'
_refine_ls_weighting_scheme calc
_refine_ls_wR_factor_gt 0.1917
_refine_ls_wR_factor_ref 0.2008
_reflns_Friedel_coverage 0.000
_reflns_number_gt 4956
_reflns_number_total 5958
_reflns_threshold_expression 'I > 2\s(I)'
_cod_data_source_file 1860-5397-16-114-S2.cif
_cod_data_source_block snu_ksh_1
_cod_depositor_comments 'Adding full bibliography for 4038503.cif.'
_cod_database_code 4038503
_shelx_shelxl_version_number 2017/1
_shelx_space_group_comment
;
The symmetry employed for this shelxl refinement is uniquely defined
by the following loop, which should always be used as a source of
symmetry information in preference to the above space-group names.
They are only intended as comments.
;
_reflns_odcompleteness_completeness 99.59
_reflns_odcompleteness_iscentric 1
_reflns_odcompleteness_theta 69.95
_olex2_refinement_description
;
1. Fixed Uiso
 At 1.2 times of:
  All C(H) groups, All N(H) groups
2.a Riding coordinates:
 N001(H001)
2.b Ternary CH refined with riding coordinates:
 C006(H006), C007(H007)
2.c Aromatic/amide H refined with riding coordinates:
 N002(H002), C008(H008), C00B(H00B), C00F(H00F), C00G(H00G), C00H(H00H),
 C00I(H00I), C00J(H00J), C00K(H00K), C00L(H00L), C00M(H00M), C00N(H00N),
 C00O(H00O), C00P(H00P), C00Q(H00Q), C00R(H00R), C00S(H00S), C00T(H00T),
 C00U(H00U), C00V(H00V), C00W(H00W), C00X(H00X), C00Y(H00Y), C00Z(H00Z),
 C010(H010), C011(H011), C012(H012), C013(H013), C014(H014)
;
_olex2_submission_special_instructions 'No special instructions were received'
_oxdiff_exptl_absorpt_empirical_details
;
Empirical correction (ABSPACK) includes:
- Absorption correction using spherical harmonics
- Frame scaling
;
_oxdiff_exptl_absorpt_empirical_full_max 3.227
_oxdiff_exptl_absorpt_empirical_full_min 0.302

loop_
_space_group_symop_operation_xyz
'x, y, z'
'-x, -y, -z'

loop_
_atom_site_label
_atom_site_type_symbol
_atom_site_fract_x
_atom_site_fract_y
_atom_site_fract_z
_atom_site_U_iso_or_equiv
_atom_site_adp_type
_atom_site_occupancy
_atom_site_site_symmetry_order
_atom_site_calc_flag
_atom_site_refinement_flags_posn
_atom_site_refinement_flags_adp
_atom_site_refinement_flags_occupancy
_atom_site_disorder_assembly
_atom_site_disorder_group
N001 N 0.43832(15) 0.32898(15) 0.22193(10) 0.0291(3) Uani 1 1 d . . . . .
H001 H 0.416690 0.270728 0.252449 0.035 Uiso 1 1 d R . . . .
N002 N 0.57823(15) 0.33726(16) 0.40114(10) 0.0298(3) Uani 1 1 d . . . . .
H002 H 0.482936 0.322259 0.385183 0.036 Uiso 1 1 calc R . . . .
C003 C 0.73216(17) 0.28495(18) 0.29629(11) 0.0267(4) Uani 1 1 d . . . . .
C004 C 0.64362(17) 0.30992(17) 0.48001(11) 0.0263(4) Uani 1 1 d . . . . .
C005 C 0.21279(18) 0.22524(18) 0.10403(12) 0.0279(4) Uani 1 1 d . . . . .
C006 C 0.66116(17) 0.38979(17) 0.34374(11) 0.0262(3) Uani 1 1 d . . . . .
H006 H 0.741532 0.468581 0.380995 0.031 Uiso 1 1 calc R . . . .
C007 C 0.55494(17) 0.44577(18) 0.27795(11) 0.0273(4) Uani 1 1 d . . . . .
H007 H 0.508748 0.506425 0.313280 0.033 Uiso 1 1 calc R . . . .
C008 C 0.79886(18) 0.33527(18) 0.51144(12) 0.0293(4) Uani 1 1 d . . . . .
H008 H 0.858815 0.368175 0.477359 0.035 Uiso 1 1 calc R . . . .
C009 C 0.38913(18) 0.22370(18) 0.50059(11) 0.0273(4) Uani 1 1 d . . . . .
C00A C 0.64170(17) 0.53297(18) 0.22980(12) 0.0279(4) Uani 1 1 d . . . . .
C00B C 0.86344(18) 0.33007(19) 0.27380(12) 0.0290(4) Uani 1 1 d . . . . .
H00B H 0.907514 0.424186 0.287778 0.035 Uiso 1 1 calc R . . . .
C00C C 0.30716(17) 0.34320(18) 0.16797(12) 0.0279(4) Uani 1 1 d . . . . .
C00D C 0.25403(17) 0.08886(18) 0.09551(12) 0.0298(4) Uani 1 1 d . . . . .
C00E C 0.55440(18) 0.25712(18) 0.53228(12) 0.0277(4) Uani 1 1 d . . . . .
C00F C 0.31416(18) 0.32307(18) 0.47728(12) 0.0286(4) Uani 1 1 d . . . . .
H00F H 0.368245 0.411903 0.482350 0.034 Uiso 1 1 calc R . . . .
C00G C 0.73552(18) 0.65989(18) 0.27807(12) 0.0300(4) Uani 1 1 d . . . . .
H00G H 0.738222 0.692794 0.337458 0.036 Uiso 1 1 calc R . . . .
C00H C 0.08195(18) 0.23811(19) 0.05020(12) 0.0300(4) Uani 1 1 d . . . . .
H00H H 0.020622 0.160912 0.007189 0.036 Uiso 1 1 calc R . . . .
C00I C 0.66687(18) 0.14409(19) 0.27426(13) 0.0319(4) Uani 1 1 d . . . . .
H00I H 0.579770 0.112681 0.289518 0.038 Uiso 1 1 calc R . . . .
C00J C 0.16033(18) 0.29064(19) 0.44675(12) 0.0311(4) Uani 1 1 d . . . . .
H00J H 0.112198 0.357938 0.432066 0.037 Uiso 1 1 calc R . . . .
C00K C 0.86386(19) 0.31209(19) 0.59212(12) 0.0318(4) Uani 1 1 d . . . . .
H00K H 0.966858 0.330259 0.611794 0.038 Uiso 1 1 calc R . . . .
C00L C 0.04020(18) 0.36308(19) 0.05886(12) 0.0323(4) Uani 1 1 d . . . . .
H00L H -0.048009 0.369377 0.022347 0.039 Uiso 1 1 calc R . . . .
C00M C 0.13190(19) 0.4779(2) 0.12260(13) 0.0331(4) Uani 1 1 d . . . . .
H00M H 0.104287 0.561638 0.129621 0.040 Uiso 1 1 calc R . . . .
C00N C 0.26542(19) 0.4692(2) 0.17646(13) 0.0322(4) Uani 1 1 d . . . . .
H00N H 0.327095 0.547600 0.218255 0.039 Uiso 1 1 calc R . . . .
C00O C 0.29364(19) 0.0296(2) 0.02030(13) 0.0335(4) Uani 1 1 d . . . . .
H00O H 0.294980 0.075329 -0.024855 0.040 Uiso 1 1 calc R . . . .
C00P C 0.3048(2) 0.09105(19) 0.49210(14) 0.0343(4) Uani 1 1 d . . . . .
H00P H 0.352188 0.023516 0.507224 0.041 Uiso 1 1 calc R . . . .
C00Q C 0.92920(19) 0.2358(2) 0.23066(12) 0.0338(4) Uani 1 1 d . . . . .
H00Q H 1.017696 0.266844 0.216743 0.041 Uiso 1 1 calc R . . . .
C00R C 0.07807(18) 0.1584(2) 0.43804(13) 0.0346(4) Uani 1 1 d . . . . .
H00R H -0.024927 0.136495 0.416827 0.041 Uiso 1 1 calc R . . . .
C00S C 0.7312(2) 0.0495(2) 0.22939(14) 0.0369(4) Uani 1 1 d . . . . .
H00S H 0.685735 -0.044465 0.213526 0.044 Uiso 1 1 calc R . . . .
C00T C 0.8189(2) 0.6924(2) 0.14998(14) 0.0376(4) Uani 1 1 d . . . . .
H00T H 0.879037 0.744929 0.123690 0.045 Uiso 1 1 calc R . . . .
C00U C 0.2540(2) 0.0187(2) 0.16248(13) 0.0357(4) Uani 1 1 d . . . . .
H00U H 0.227696 0.056785 0.213288 0.043 Uiso 1 1 calc R . . . .
C00V C 0.6339(2) 0.4876(2) 0.13973(13) 0.0336(4) Uani 1 1 d . . . . .
H00V H 0.569682 0.403889 0.106115 0.040 Uiso 1 1 calc R . . . .
C00W C 0.62309(19) 0.2337(2) 0.61294(12) 0.0334(4) Uani 1 1 d . . . . .
H00W H 0.564569 0.198206 0.646944 0.040 Uiso 1 1 calc R . . . .
C00X C 0.7226(2) 0.5680(2) 0.10002(13) 0.0378(4) Uani 1 1 d . . . . .
H00X H 0.716875 0.537799 0.039925 0.045 Uiso 1 1 calc R . . . .
C00Y C 0.8632(2) 0.0959(2) 0.20842(13) 0.0357(4) Uani 1 1 d . . . . .
H00Y H 0.907188 0.032884 0.179434 0.043 Uiso 1 1 calc R . . . .
C00Z C 0.7776(2) 0.2622(2) 0.64406(12) 0.0345(4) Uani 1 1 d . . . . .
H00Z H 0.821757 0.247849 0.698706 0.041 Uiso 1 1 calc R . . . .
C010 C 0.1505(2) 0.0591(2) 0.46121(15) 0.0382(4) Uani 1 1 d . . . . .
H010 H 0.095656 -0.029449 0.456067 0.046 Uiso 1 1 calc R . . . .
C011 C 0.3315(2) -0.0978(2) 0.01169(15) 0.0398(4) Uani 1 1 d . . . . .
H011 H 0.356458 -0.136934 -0.039354 0.048 Uiso 1 1 calc R . . . .
C012 C 0.8254(2) 0.7384(2) 0.23889(14) 0.0347(4) Uani 1 1 d . . . . .
H012 H 0.890055 0.821955 0.272483 0.042 Uiso 1 1 calc R . . . .
C013 C 0.2928(2) -0.1079(2) 0.15409(15) 0.0413(5) Uani 1 1 d . . . . .
H013 H 0.292560 -0.153713 0.199259 0.050 Uiso 1 1 calc R . . . .
C014 C 0.3319(2) -0.1656(2) 0.07864(16) 0.0422(5) Uani 1 1 d . . . . .
H014 H 0.358255 -0.249914 0.073217 0.051 Uiso 1 1 calc R . . . .

loop_
_atom_site_aniso_label
_atom_site_aniso_U_11
_atom_site_aniso_U_22
_atom_site_aniso_U_33
_atom_site_aniso_U_23
_atom_site_aniso_U_13
_atom_site_aniso_U_12
N001 0.0218(7) 0.0297(7) 0.0337(8) 0.0095(6) 0.0034(6) 0.0037(5)
N002 0.0184(6) 0.0415(8) 0.0330(8) 0.0162(7) 0.0084(6) 0.0064(6)
C003 0.0201(7) 0.0323(8) 0.0288(8) 0.0113(7) 0.0053(6) 0.0063(6)
C004 0.0223(7) 0.0272(8) 0.0295(9) 0.0070(7) 0.0069(7) 0.0061(6)
C005 0.0226(7) 0.0349(9) 0.0293(8) 0.0130(7) 0.0103(7) 0.0049(6)
C006 0.0192(7) 0.0312(8) 0.0290(8) 0.0103(7) 0.0065(6) 0.0046(6)
C007 0.0207(7) 0.0313(8) 0.0299(9) 0.0091(7) 0.0052(7) 0.0067(6)
C008 0.0222(8) 0.0309(8) 0.0355(9) 0.0095(7) 0.0086(7) 0.0059(6)
C009 0.0246(8) 0.0325(9) 0.0282(8) 0.0101(7) 0.0115(7) 0.0071(7)
C00A 0.0223(7) 0.0335(9) 0.0320(9) 0.0129(7) 0.0077(7) 0.0106(6)
C00B 0.0238(8) 0.0336(9) 0.0318(9) 0.0128(7) 0.0085(7) 0.0059(7)
C00C 0.0214(7) 0.0350(9) 0.0289(8) 0.0116(7) 0.0072(7) 0.0063(6)
C00D 0.0189(7) 0.0329(9) 0.0357(9) 0.0114(7) 0.0047(7) 0.0016(6)
C00E 0.0245(8) 0.0295(8) 0.0314(9) 0.0093(7) 0.0097(7) 0.0078(6)
C00F 0.0254(8) 0.0304(8) 0.0327(9) 0.0113(7) 0.0105(7) 0.0060(6)
C00G 0.0263(8) 0.0347(9) 0.0324(9) 0.0137(7) 0.0086(7) 0.0093(7)
C00H 0.0225(8) 0.0366(9) 0.0302(9) 0.0116(7) 0.0062(7) 0.0027(7)
C00I 0.0222(8) 0.0340(9) 0.0388(10) 0.0117(8) 0.0059(7) 0.0048(7)
C00J 0.0253(8) 0.0358(9) 0.0342(9) 0.0105(8) 0.0091(7) 0.0087(7)
C00K 0.0240(8) 0.0349(9) 0.0345(9) 0.0063(8) 0.0039(7) 0.0092(7)
C00L 0.0229(8) 0.0400(10) 0.0346(9) 0.0147(8) 0.0049(7) 0.0063(7)
C00M 0.0274(8) 0.0374(9) 0.0376(10) 0.0146(8) 0.0087(7) 0.0099(7)
C00N 0.0256(8) 0.0352(9) 0.0350(9) 0.0101(8) 0.0067(7) 0.0059(7)
C00O 0.0262(8) 0.0380(10) 0.0358(10) 0.0121(8) 0.0080(7) 0.0040(7)
C00P 0.0312(9) 0.0339(9) 0.0464(11) 0.0176(8) 0.0183(8) 0.0116(7)
C00Q 0.0274(8) 0.0456(10) 0.0341(9) 0.0152(8) 0.0124(7) 0.0123(8)
C00R 0.0209(8) 0.0398(10) 0.0424(10) 0.0090(8) 0.0105(7) 0.0047(7)
C00S 0.0304(9) 0.0320(9) 0.0439(11) 0.0074(8) 0.0032(8) 0.0071(7)
C00T 0.0350(9) 0.0418(10) 0.0462(11) 0.0231(9) 0.0190(8) 0.0112(8)
C00U 0.0326(9) 0.0383(10) 0.0349(10) 0.0125(8) 0.0088(8) 0.0021(7)
C00V 0.0308(8) 0.0373(10) 0.0347(10) 0.0117(8) 0.0099(7) 0.0090(7)
C00W 0.0308(9) 0.0412(10) 0.0333(9) 0.0139(8) 0.0132(8) 0.0105(7)
C00X 0.0412(10) 0.0448(11) 0.0323(10) 0.0133(8) 0.0157(8) 0.0114(8)
C00Y 0.0337(9) 0.0412(10) 0.0341(10) 0.0085(8) 0.0080(8) 0.0162(8)
C00Z 0.0320(9) 0.0451(10) 0.0282(9) 0.0125(8) 0.0056(7) 0.0131(8)
C010 0.0308(9) 0.0329(9) 0.0545(12) 0.0138(9) 0.0190(9) 0.0040(7)
C011 0.0305(9) 0.0387(10) 0.0465(12) 0.0047(9) 0.0100(8) 0.0056(8)
C012 0.0283(8) 0.0350(9) 0.0442(11) 0.0181(8) 0.0092(8) 0.0078(7)
C013 0.0365(10) 0.0365(10) 0.0475(12) 0.0196(9) 0.0036(9) 0.0000(8)
C014 0.0312(9) 0.0336(10) 0.0571(13) 0.0115(9) 0.0039(9) 0.0052(8)

loop_
_atom_type_symbol
_atom_type_description
_atom_type_scat_dispersion_real
_atom_type_scat_dispersion_imag
_atom_type_scat_source
C C 0.0181 0.0091 'International Tables Vol C Tables 4.2.6.8 and 6.1.1.4'
H H 0.0000 0.0000 'International Tables Vol C Tables 4.2.6.8 and 6.1.1.4'
N N 0.0311 0.0180 'International Tables Vol C Tables 4.2.6.8 and 6.1.1.4'
O O 0.0492 0.0322 'International Tables Vol C Tables 4.2.6.8 and 6.1.1.4'

loop_
_geom_angle_atom_site_label_1
_geom_angle_atom_site_label_2
_geom_angle_atom_site_label_3
_geom_angle
_geom_angle_site_symmetry_1
_geom_angle_site_symmetry_3
_geom_angle_publ_flag
C007 N001 H001 109.6 . . ?
C00C N001 H001 109.3 . . ?
C00C N001 C007 122.93(14) . . ?
C004 N002 H002 118.2 . . ?
C004 N002 C006 123.50(13) . . ?
C006 N002 H002 118.3 . . ?
C00B C003 C006 120.04(15) . . ?
C00I C003 C006 120.91(14) . . ?
C00I C003 C00B 119.05(16) . . ?
N002 C004 C008 121.41(15) . . ?
N002 C004 C00E 120.15(14) . . ?
C008 C004 C00E 118.44(15) . . ?
C00C C005 C00D 119.89(14) . . ?
C00H C005 C00C 118.93(16) . . ?
C00H C005 C00D 121.18(16) . . ?
N002 C006 C003 113.86(13) . . ?
N002 C006 H006 107.5 . . ?
N002 C006 C007 107.36(12) . . ?
C003 C006 H006 107.5 . . ?
C003 C006 C007 112.73(14) . . ?
C007 C006 H006 107.5 . . ?
N001 C007 C006 107.39(13) . . ?
N001 C007 H007 107.4 . . ?
N001 C007 C00A 116.01(15) . . ?
C006 C007 H007 107.4 . . ?
C00A C007 C006 110.77(12) . . ?
C00A C007 H007 107.4 . . ?
C004 C008 H008 119.5 . . ?
C00K C008 C004 121.08(16) . . ?
C00K C008 H008 119.5 . . ?
C00F C009 C00E 121.23(15) . . ?
C00P C009 C00E 120.53(15) . . ?
C00P C009 C00F 118.23(15) . . ?
C00G C00A C007 118.70(16) . . ?
C00G C00A C00V 118.96(16) . . ?
C00V C00A C007 122.31(16) . . ?
C003 C00B H00B 119.7 . . ?
C00Q C00B C003 120.62(17) . . ?
C00Q C00B H00B 119.7 . . ?
N001 C00C C005 118.44(15) . . ?
N001 C00C C00N 122.36(16) . . ?
C00N C00C C005 119.19(15) . . ?
C00O C00D C005 120.48(15) . . ?
C00O C00D C00U 118.47(17) . . ?
C00U C00D C005 121.05(16) . . ?
C004 C00E C009 120.65(15) . . ?
C00W C00E C004 119.15(15) . . ?
C00W C00E C009 120.18(15) . . ?
C009 C00F H00F 119.6 . . ?
C00J C00F C009 120.88(16) . . ?
C00J C00F H00F 119.6 . . ?
C00A C00G H00G 119.6 . . ?
C00A C00G C012 120.88(17) . . ?
C012 C00G H00G 119.6 . . ?
C005 C00H H00H 119.1 . . ?
C005 C00H C00L 121.88(17) . . ?
C00L C00H H00H 119.1 . . ?
C003 C00I H00I 119.8 . . ?
C003 C00I C00S 120.40(16) . . ?
C00S C00I H00I 119.8 . . ?
C00F C00J H00J 119.8 . . ?
C00R C00J C00F 120.33(16) . . ?
C00R C00J H00J 119.8 . . ?
C008 C00K H00K 119.6 . . ?
C008 C00K C00Z 120.83(16) . . ?
C00Z C00K H00K 119.6 . . ?
C00H C00L H00L 120.5 . . ?
C00M C00L C00H 118.96(16) . . ?
C00M C00L H00L 120.5 . . ?
C00L C00M H00M 119.7 . . ?
C00L C00M C00N 120.62(17) . . ?
C00N C00M H00M 119.7 . . ?
C00C C00N H00N 119.8 . . ?
C00M C00N C00C 120.40(17) . . ?
C00M C00N H00N 119.8 . . ?
C00D C00O H00O 119.6 . . ?
C00D C00O C011 120.81(17) . . ?
C011 C00O H00O 119.6 . . ?
C009 C00P H00P 119.7 . . ?
C010 C00P C009 120.59(16) . . ?
C010 C00P H00P 119.7 . . ?
C00B C00Q H00Q 120.0 . . ?
C00Y C00Q C00B 120.06(16) . . ?
C00Y C00Q H00Q 120.0 . . ?
C00J C00R H00R 120.3 . . ?
C00J C00R C010 119.50(16) . . ?
C010 C00R H00R 120.2 . . ?
C00I C00S H00S 120.0 . . ?
C00Y C00S C00I 119.90(18) . . ?
C00Y C00S H00S 120.0 . . ?
C00X C00T H00T 120.0 . . ?
C012 C00T H00T 120.0 . . ?
C012 C00T C00X 119.95(16) . . ?
C00D C00U H00U 119.7 . . ?
C00D C00U C013 120.65(18) . . ?
C013 C00U H00U 119.7 . . ?
C00A C00V H00V 120.0 . . ?
C00A C00V C00X 120.03(18) . . ?
C00X C00V H00V 120.0 . . ?
C00E C00W H00W 119.2 . . ?
C00E C00W C00Z 121.67(16) . . ?
C00Z C00W H00W 119.2 . . ?
C00T C00X C00V 120.15(18) . . ?
C00T C00X H00X 119.9 . . ?
C00V C00X H00X 119.9 . . ?
C00Q C00Y C00S 119.96(17) . . ?
C00Q C00Y H00Y 120.0 . . ?
C00S C00Y H00Y 120.0 . . ?
C00K C00Z C00W 118.81(16) . . ?
C00K C00Z H00Z 120.6 . . ?
C00W C00Z H00Z 120.6 . . ?
C00P C010 H010 119.8 . . ?
C00R C010 C00P 120.47(17) . . ?
C00R C010 H010 119.8 . . ?
C00O C011 H011 119.9 . . ?
C014 C011 C00O 120.13(19) . . ?
C014 C011 H011 119.9 . . ?
C00G C012 H012 120.0 . . ?
C00T C012 C00G 119.98(18) . . ?
C00T C012 H012 120.0 . . ?
C00U C013 H013 119.9 . . ?
C014 C013 C00U 120.16(18) . . ?
C014 C013 H013 119.9 . . ?
C011 C014 C013 119.78(18) . . ?
C011 C014 H014 120.1 . . ?
C013 C014 H014 120.1 . . ?

loop_
_geom_bond_atom_site_label_1
_geom_bond_atom_site_label_2
_geom_bond_distance
_geom_bond_site_symmetry_2
_geom_bond_publ_flag
N001 H001 0.8600 . ?
N001 C007 1.445(2) . ?
N001 C00C 1.399(2) . ?
N002 H002 0.8600 . ?
N002 C004 1.377(2) . ?
N002 C006 1.445(2) . ?
C003 C006 1.528(2) . ?
C003 C00B 1.393(2) . ?
C003 C00I 1.390(2) . ?
C004 C008 1.405(2) . ?
C004 C00E 1.418(2) . ?
C005 C00C 1.411(3) . ?
C005 C00D 1.498(2) . ?
C005 C00H 1.390(2) . ?
C006 H006 0.9800 . ?
C006 C007 1.557(2) . ?
C007 H007 0.9800 . ?
C007 C00A 1.523(2) . ?
C008 H008 0.9300 . ?
C008 C00K 1.381(2) . ?
C009 C00E 1.490(2) . ?
C009 C00F 1.402(2) . ?
C009 C00P 1.398(2) . ?
C00A C00G 1.388(3) . ?
C00A C00V 1.396(3) . ?
C00B H00B 0.9300 . ?
C00B C00Q 1.390(2) . ?
C00C C00N 1.400(2) . ?
C00D C00O 1.390(3) . ?
C00D C00U 1.393(2) . ?
C00E C00W 1.392(2) . ?
C00F H00F 0.9300 . ?
C00F C00J 1.388(2) . ?
C00G H00G 0.9300 . ?
C00G C012 1.389(2) . ?
C00H H00H 0.9300 . ?
C00H C00L 1.390(2) . ?
C00I H00I 0.9300 . ?
C00I C00S 1.395(3) . ?
C00J H00J 0.9300 . ?
C00J C00R 1.386(3) . ?
C00K H00K 0.9300 . ?
C00K C00Z 1.384(3) . ?
C00L H00L 0.9300 . ?
C00L C00M 1.383(3) . ?
C00M H00M 0.9300 . ?
C00M C00N 1.395(2) . ?
C00N H00N 0.9300 . ?
C00O H00O 0.9300 . ?
C00O C011 1.397(3) . ?
C00P H00P 0.9300 . ?
C00P C010 1.392(3) . ?
C00Q H00Q 0.9300 . ?
C00Q C00Y 1.382(3) . ?
C00R H00R 0.9300 . ?
C00R C010 1.387(3) . ?
C00S H00S 0.9300 . ?
C00S C00Y 1.390(3) . ?
C00T H00T 0.9300 . ?
C00T C00X 1.385(3) . ?
C00T C012 1.382(3) . ?
C00U H00U 0.9300 . ?
C00U C013 1.393(3) . ?
C00V H00V 0.9300 . ?
C00V C00X 1.397(3) . ?
C00W H00W 0.9300 . ?
C00W C00Z 1.396(2) . ?
C00X H00X 0.9300 . ?
C00Y H00Y 0.9300 . ?
C00Z H00Z 0.9300 . ?
C010 H010 0.9300 . ?
C011 H011 0.9300 . ?
C011 C014 1.377(3) . ?
C012 H012 0.9300 . ?
C013 H013 0.9300 . ?
C013 C014 1.385(3) . ?
C014 H014 0.9300 . ?
